data_7206152
loop_
_publ_author_name
'R\"ais\"anen, Minna T.'
'Nieger, Martin'
'Slawin, Alexandra M. Z.'
'Leskel\"a, Markku'
'Repo, Timo'

_publ_section_title
;
 Two- and three-dimensional packing diagrams of M(salophen) complexes
;
_journal_issue 14
_journal_name_full CrystEngComm
_journal_page_first 4701
_journal_paper_doi 10.1039/c0ce00926a
_journal_volume 13
_journal_year 2011
_chemical_formula_moiety 'C32 H46 Cu N2 O4'
_chemical_formula_sum 'C32 H46 Cu N2 O4'
_chemical_formula_weight 586.25
_chemical_name_common N,N'-ethylene-bis(4-octyloxysalicylideneiminato)copper(ii)
_chemical_name_systematic
;
N,N'-ethylene-bis(4-octyloxysalicylideneiminato)copper(II)
;
_space_group_IT_number 15
_symmetry_cell_setting monoclinic
_symmetry_space_group_name_Hall '-C 2yc'
_symmetry_space_group_name_H-M 'C 1 2/c 1'
_atom_sites_solution_hydrogens geom
_atom_sites_solution_primary direct
_atom_sites_solution_secondary difmap
_audit_creation_method SHELXL-97
_cell_angle_alpha 90.00
_cell_angle_beta 92.54(2)
_cell_angle_gamma 90.00
_cell_formula_units_Z 4
_cell_length_a 43.444(8)
_cell_length_b 7.254(2)
_cell_length_c 9.702(2)
_cell_measurement_reflns_used 3505
_cell_measurement_temperature 173(2)
_cell_measurement_theta_max 27.48
_cell_measurement_theta_min 3.14
_cell_volume 3054.5(12)
_computing_cell_refinement 'DirAx (Duisenberg, 1992)'
_computing_data_collection 'COLLECT (Nonius, 2002)'
_computing_data_reduction 'EVAL (Nonius, 2002)'
_computing_molecular_graphics 'SHELXTL (Sheldrick, 1997)'
_computing_publication_material 'SHELXTL (Sheldrick, 1997)'
_computing_structure_refinement 'SHELXL-97 (Sheldrick, 1997)'
_computing_structure_solution 'SHELXS-97 (Sheldrick, 1990)'
_diffrn_ambient_temperature 173(2)
_diffrn_measured_fraction_theta_full 0.996
_diffrn_measured_fraction_theta_max 0.995
_diffrn_measurement_device_type KappaCCD
_diffrn_measurement_method CCD
_diffrn_radiation_monochromator graphite
_diffrn_radiation_source 'fine-focus sealed tube'
_diffrn_radiation_type MoK\a
_diffrn_radiation_wavelength 0.71073
_diffrn_reflns_av_R_equivalents 0.0705
_diffrn_reflns_av_sigmaI/netI 0.0522
_diffrn_reflns_limit_h_max 56
_diffrn_reflns_limit_h_min -56
_diffrn_reflns_limit_k_max 9
_diffrn_reflns_limit_k_min -9
_diffrn_reflns_limit_l_max 12
_diffrn_reflns_limit_l_min -12
_diffrn_reflns_number 22197
_diffrn_reflns_theta_full 25.00
_diffrn_reflns_theta_max 27.48
_diffrn_reflns_theta_min 3.14
_exptl_absorpt_coefficient_mu 0.752
_exptl_absorpt_correction_T_max 0.9633
_exptl_absorpt_correction_T_min 0.7528
_exptl_absorpt_correction_type multi-scan
_exptl_absorpt_process_details 'SADABS (Sheldrick, 1996)'
_exptl_crystal_colour brown
_exptl_crystal_density_diffrn 1.275
_exptl_crystal_density_method 'not measured'
_exptl_crystal_description block
_exptl_crystal_F_000 1252
_exptl_crystal_size_max 0.40
_exptl_crystal_size_mid 0.40
_exptl_crystal_size_min 0.05
_refine_diff_density_max 0.789
_refine_diff_density_min -0.449
_refine_diff_density_rms 0.069
_refine_ls_extinction_method none
_refine_ls_goodness_of_fit_ref 1.040
_refine_ls_hydrogen_treatment constr
_refine_ls_matrix_type full
_refine_ls_number_parameters 178
_refine_ls_number_reflns 3505
_refine_ls_number_restraints 0
_refine_ls_restrained_S_all 1.040
_refine_ls_R_factor_all 0.0595
_refine_ls_R_factor_gt 0.0414
_refine_ls_shift/su_max 0.040
_refine_ls_shift/su_mean 0.002
_refine_ls_structure_factor_coef Fsqd
_refine_ls_weighting_details 'calc w=1/[\s^2^(Fo^2^)+(0.0363P)^2^+3.9813P] where P=(Fo^2^+2Fc^2^)/3'
_refine_ls_weighting_scheme calc
_refine_ls_wR_factor_gt 0.0874
_refine_ls_wR_factor_ref 0.0935
_reflns_number_gt 2852
_reflns_number_total 3505
_reflns_threshold_expression >2sigma(I)
_cod_data_source_file c0ce00926a.txt
_cod_data_source_block c2c
_cod_original_sg_symbol_H-M 'C 2/c'
_cod_database_code 7206152

loop_
_symmetry_equiv_pos_as_xyz
'x, y, z'
'-x, y, -z+1/2'
'x+1/2, y+1/2, z'
'-x+1/2, y+1/2, -z+1/2'
'-x, -y, -z'
'x, -y, z-1/2'
'-x+1/2, -y+1/2, -z'
'x+1/2, -y+1/2, z-1/2'

loop_
_atom_site_label
_atom_site_type_symbol
_atom_site_fract_x
_atom_site_fract_y
_atom_site_fract_z
_atom_site_U_iso_or_equiv
_atom_site_adp_type
_atom_site_occupancy
_atom_site_symmetry_multiplicity
_atom_site_calc_flag
_atom_site_refinement_flags
_atom_site_disorder_assembly
_atom_site_disorder_group
Cu1 Cu 0.0000 0.02637(4) 0.7500 0.01674(12) Uani 1 2 d S . .
O1 O 0.02754(3) 0.20776(18) 0.68099(14) 0.0190(3) Uani 1 1 d . . .
N1 N 0.01580(4) -0.1720(2) 0.63819(17) 0.0175(4) Uani 1 1 d . . .
O3 O 0.11277(4) 0.4422(2) 0.43867(16) 0.0286(4) Uani 1 1 d . . .
C13 C 0.04866(5) 0.1788(3) 0.59042(19) 0.0167(4) Uani 1 1 d . . .
C11 C 0.07307(5) 0.0079(3) 0.4065(2) 0.0220(5) Uani 1 1 d . . .
H11 H 0.0743 -0.0998 0.3513 0.026 Uiso 1 1 calc R . .
C12 C 0.05143(5) 0.0128(3) 0.5122(2) 0.0177(4) Uani 1 1 d . . .
C14 C 0.07035(5) 0.3223(3) 0.5698(2) 0.0194(4) Uani 1 1 d . . .
H14 H 0.0704 0.4283 0.6273 0.023 Uiso 1 1 calc R . .
C15 C 0.03492(5) -0.1544(3) 0.5413(2) 0.0180(4) Uani 1 1 d . . .
H15 H 0.0384 -0.2588 0.4850 0.022 Uiso 1 1 calc R . .
C9 C 0.09147(5) 0.3093(3) 0.4664(2) 0.0214(4) Uani 1 1 d . . .
C1 C 0.11698(5) 0.5927(3) 0.5346(2) 0.0256(5) Uani 1 1 d . . .
H1A H 0.1236 0.5453 0.6269 0.031 Uiso 1 1 calc R . .
H1B H 0.0974 0.6606 0.5429 0.031 Uiso 1 1 calc R . .
C4 C 0.17247(5) 1.0148(3) 0.5275(2) 0.0281(5) Uani 1 1 d . . .
H4A H 0.1919 0.9484 0.5116 0.034 Uiso 1 1 calc R . .
H4B H 0.1648 1.0671 0.4383 0.034 Uiso 1 1 calc R . .
C16 C 0.00181(5) -0.3507(3) 0.6716(2) 0.0202(4) Uani 1 1 d . . .
H16A H 0.0153 -0.4535 0.6445 0.024 Uiso 1 1 calc R . .
H16B H -0.0185 -0.3645 0.6223 0.024 Uiso 1 1 calc R . .
C3 C 0.14874(5) 0.8785(3) 0.5792(2) 0.0268(5) Uani 1 1 d . . .
H3A H 0.1565 0.8272 0.6686 0.032 Uiso 1 1 calc R . .
H3B H 0.1294 0.9460 0.5956 0.032 Uiso 1 1 calc R . .
C5 C 0.17905(5) 1.1715(3) 0.6295(2) 0.0292(5) Uani 1 1 d . . .
H5A H 0.1596 1.2384 0.6435 0.035 Uiso 1 1 calc R . .
H5B H 0.1860 1.1177 0.7193 0.035 Uiso 1 1 calc R . .
C2 C 0.14140(5) 0.7192(3) 0.4800(2) 0.0267(5) Uani 1 1 d . . .
H2A H 0.1341 0.7693 0.3894 0.032 Uiso 1 1 calc R . .
H2B H 0.1604 0.6476 0.4661 0.032 Uiso 1 1 calc R . .
C10 C 0.09218(5) 0.1526(3) 0.3814(2) 0.0248(5) Uani 1 1 d . . .
H10 H 0.1058 0.1473 0.3075 0.030 Uiso 1 1 calc R . .
C7 C 0.20850(6) 1.4649(3) 0.6893(3) 0.0366(6) Uani 1 1 d . . .
H7A H 0.2150 1.4113 0.7799 0.044 Uiso 1 1 calc R . .
H7B H 0.1888 1.5311 0.7006 0.044 Uiso 1 1 calc R . .
C6 C 0.20314(6) 1.3093(3) 0.5855(2) 0.0313(5) Uani 1 1 d . . .
H6A H 0.1964 1.3627 0.4952 0.038 Uiso 1 1 calc R . .
H6B H 0.2228 1.2438 0.5735 0.038 Uiso 1 1 calc R . .
C8 C 0.23295(8) 1.6027(4) 0.6463(3) 0.0593(9) Uani 1 1 d . . .
H8A H 0.2529 1.5401 0.6424 0.089 Uiso 1 1 calc R . .
H8B H 0.2346 1.7031 0.7138 0.089 Uiso 1 1 calc R . .
H8C H 0.2271 1.6531 0.5552 0.089 Uiso 1 1 calc R . .

loop_
_atom_site_aniso_label
_atom_site_aniso_U_11
_atom_site_aniso_U_22
_atom_site_aniso_U_33
_atom_site_aniso_U_23
_atom_site_aniso_U_13
_atom_site_aniso_U_12
Cu1 0.0210(2) 0.01015(18) 0.01935(19) 0.000 0.00395(14) 0.000
O1 0.0213(8) 0.0123(7) 0.0240(7) -0.0002(6) 0.0081(6) 0.0004(5)
N1 0.0212(9) 0.0117(8) 0.0193(9) -0.0008(6) -0.0011(7) 0.0013(7)
O3 0.0290(9) 0.0282(9) 0.0295(8) -0.0030(7) 0.0130(7) -0.0098(7)
C13 0.0172(10) 0.0165(10) 0.0166(10) 0.0043(7) 0.0017(8) 0.0049(8)
C11 0.0230(11) 0.0270(12) 0.0161(10) -0.0044(8) 0.0003(8) 0.0029(9)
C12 0.0178(10) 0.0184(11) 0.0167(9) -0.0012(8) -0.0013(7) 0.0026(8)
C14 0.0228(11) 0.0161(10) 0.0193(10) 0.0013(8) 0.0028(8) 0.0001(8)
C15 0.0196(11) 0.0162(10) 0.0177(10) -0.0032(7) -0.0041(8) 0.0057(8)
C9 0.0197(11) 0.0239(11) 0.0208(10) 0.0031(8) 0.0018(8) -0.0020(8)
C1 0.0261(12) 0.0246(12) 0.0265(11) 0.0002(9) 0.0066(9) -0.0038(9)
C4 0.0273(12) 0.0289(13) 0.0289(12) -0.0006(9) 0.0103(9) -0.0054(9)
C16 0.0255(11) 0.0108(10) 0.0242(11) -0.0028(8) -0.0013(9) -0.0003(8)
C3 0.0277(12) 0.0283(12) 0.0249(11) 0.0028(9) 0.0070(9) -0.0043(10)
C5 0.0309(13) 0.0298(13) 0.0272(12) -0.0020(9) 0.0060(10) -0.0037(10)
C2 0.0253(12) 0.0259(12) 0.0296(12) -0.0005(9) 0.0096(10) -0.0042(9)
C10 0.0246(12) 0.0312(13) 0.0191(11) -0.0010(9) 0.0064(9) 0.0013(9)
C7 0.0392(15) 0.0300(13) 0.0401(14) -0.0043(11) -0.0041(11) -0.0041(11)
C6 0.0365(14) 0.0278(13) 0.0297(12) 0.0013(10) 0.0024(10) -0.0068(10)
C8 0.066(2) 0.0423(18) 0.068(2) 0.0008(15) -0.0073(17) -0.0235(16)

loop_
_atom_type_symbol
_atom_type_description
_atom_type_scat_dispersion_real
_atom_type_scat_dispersion_imag
_atom_type_scat_source
C C 0.0033 0.0016 'International Tables Vol C Tables 4.2.6.8 and 6.1.1.4'
H H 0.0000 0.0000 'International Tables Vol C Tables 4.2.6.8 and 6.1.1.4'
N N 0.0061 0.0033 'International Tables Vol C Tables 4.2.6.8 and 6.1.1.4'
O O 0.0106 0.0060 'International Tables Vol C Tables 4.2.6.8 and 6.1.1.4'
Cu Cu 0.3201 1.2651 'International Tables Vol C Tables 4.2.6.8 and 6.1.1.4'

loop_
_geom_angle_atom_site_label_1
_geom_angle_atom_site_label_2
_geom_angle_atom_site_label_3
_geom_angle
_geom_angle_site_symmetry_1
_geom_angle_site_symmetry_3
_geom_angle_publ_flag
O1 Cu1 O1 93.41(8) . 2_556 ?
O1 Cu1 N1 94.12(7) . . ?
O1 Cu1 N1 160.50(6) 2_556 . ?
O1 Cu1 N1 160.50(6) . 2_556 ?
O1 Cu1 N1 94.12(7) 2_556 2_556 ?
N1 Cu1 N1 84.59(10) . 2_556 ?
C13 O1 Cu1 126.02(12) . . ?
C15 N1 C16 122.22(16) . . ?
C15 N1 Cu1 126.05(14) . . ?
C16 N1 Cu1 111.65(12) . . ?
C9 O3 C1 118.26(16) . . ?
O1 C13 C14 117.58(17) . . ?
O1 C13 C12 124.48(18) . . ?
C14 C13 C12 117.94(18) . . ?
C10 C11 C12 122.37(19) . . ?
C10 C11 H11 118.8 . . ?
C12 C11 H11 118.8 . . ?
C11 C12 C13 118.51(18) . . ?
C11 C12 C15 118.04(17) . . ?
C13 C12 C15 123.30(18) . . ?
C9 C14 C13 120.87(19) . . ?
C9 C14 H14 119.6 . . ?
C13 C14 H14 119.6 . . ?
N1 C15 C12 124.62(18) . . ?
N1 C15 H15 117.7 . . ?
C12 C15 H15 117.7 . . ?
O3 C9 C14 124.44(18) . . ?
O3 C9 C10 114.93(18) . . ?
C14 C9 C10 120.63(19) . . ?
O3 C1 C2 107.67(17) . . ?
O3 C1 H1A 110.2 . . ?
C2 C1 H1A 110.2 . . ?
O3 C1 H1B 110.2 . . ?
C2 C1 H1B 110.2 . . ?
H1A C1 H1B 108.5 . . ?
C5 C4 C3 112.27(18) . . ?
C5 C4 H4A 109.1 . . ?
C3 C4 H4A 109.1 . . ?
C5 C4 H4B 109.2 . . ?
C3 C4 H4B 109.1 . . ?
H4A C4 H4B 107.9 . . ?
N1 C16 C16 106.19(12) . 2_556 ?
N1 C16 H16A 110.5 . . ?
C16 C16 H16A 110.5 2_556 . ?
N1 C16 H16B 110.5 . . ?
C16 C16 H16B 110.5 2_556 . ?
H16A C16 H16B 108.7 . . ?
C2 C3 C4 114.06(18) . . ?
C2 C3 H3A 108.7 . . ?
C4 C3 H3A 108.7 . . ?
C2 C3 H3B 108.7 . . ?
C4 C3 H3B 108.7 . . ?
H3A C3 H3B 107.6 . . ?
C6 C5 C4 114.77(18) . . ?
C6 C5 H5A 108.6 . . ?
C4 C5 H5A 108.6 . . ?
C6 C5 H5B 108.6 . . ?
C4 C5 H5B 108.6 . . ?
H5A C5 H5B 107.6 . . ?
C1 C2 C3 111.56(17) . . ?
C1 C2 H2A 109.3 . . ?
C3 C2 H2A 109.3 . . ?
C1 C2 H2B 109.3 . . ?
C3 C2 H2B 109.3 . . ?
H2A C2 H2B 108.0 . . ?
C11 C10 C9 119.19(19) . . ?
C11 C10 H10 120.4 . . ?
C9 C10 H10 120.4 . . ?
C6 C7 C8 113.0(2) . . ?
C6 C7 H7A 109.0 . . ?
C8 C7 H7A 109.0 . . ?
C6 C7 H7B 109.0 . . ?
C8 C7 H7B 109.0 . . ?
H7A C7 H7B 107.8 . . ?
C5 C6 C7 112.8(2) . . ?
C5 C6 H6A 109.0 . . ?
C7 C6 H6A 109.0 . . ?
C5 C6 H6B 109.0 . . ?
C7 C6 H6B 109.0 . . ?
H6A C6 H6B 107.8 . . ?
C7 C8 H8A 109.5 . . ?
C7 C8 H8B 109.5 . . ?
H8A C8 H8B 109.5 . . ?
C7 C8 H8C 109.5 . . ?
H8A C8 H8C 109.5 . . ?
H8B C8 H8C 109.5 . . ?

loop_
_geom_bond_atom_site_label_1
_geom_bond_atom_site_label_2
_geom_bond_distance
_geom_bond_site_symmetry_2
_geom_bond_publ_flag
Cu1 O1 1.9188(14) . ?
Cu1 O1 1.9188(14) 2_556 ?
Cu1 N1 1.9456(16) . ?
Cu1 N1 1.9456(16) 2_556 ?
O1 C13 1.315(2) . ?
N1 C15 1.288(3) . ?
N1 C16 1.474(2) . ?
O3 C9 1.371(2) . ?
O3 C1 1.441(3) . ?
C13 C14 1.424(3) . ?
C13 C12 1.431(3) . ?
C11 C10 1.366(3) . ?
C11 C12 1.422(3) . ?
C11 H11 0.9500 . ?
C12 C15 1.444(3) . ?
C14 C9 1.393(3) . ?
C14 H14 0.9500 . ?
C15 H15 0.9500 . ?
C9 C10 1.405(3) . ?
C1 C2 1.516(3) . ?
C1 H1A 0.9900 . ?
C1 H1B 0.9900 . ?
C4 C5 1.525(3) . ?
C4 C3 1.529(3) . ?
C4 H4A 0.9900 . ?
C4 H4B 0.9900 . ?
C16 C16 1.537(4) 2_556 ?
C16 H16A 0.9900 . ?
C16 H16B 0.9900 . ?
C3 C2 1.528(3) . ?
C3 H3A 0.9900 . ?
C3 H3B 0.9900 . ?
C5 C6 1.522(3) . ?
C5 H5A 0.9900 . ?
C5 H5B 0.9900 . ?
C2 H2A 0.9900 . ?
C2 H2B 0.9900 . ?
C10 H10 0.9500 . ?
C7 C6 1.524(3) . ?
C7 C8 1.530(4) . ?
C7 H7A 0.9900 . ?
C7 H7B 0.9900 . ?
C6 H6A 0.9900 . ?
C6 H6B 0.9900 . ?
C8 H8A 0.9800 . ?
C8 H8B 0.9800 . ?
C8 H8C 0.9800 . ?

loop_
_geom_torsion_atom_site_label_1
_geom_torsion_atom_site_label_2
_geom_torsion_atom_site_label_3
_geom_torsion_atom_site_label_4
_geom_torsion
_geom_torsion_site_symmetry_1
_geom_torsion_site_symmetry_2
_geom_torsion_site_symmetry_3
_geom_torsion_site_symmetry_4
_geom_torsion_publ_flag
O1 Cu1 O1 C13 -162.91(18) 2_556 . . . ?
N1 Cu1 O1 C13 -0.91(16) . . . . ?
N1 Cu1 O1 C13 84.5(2) 2_556 . . . ?
O1 Cu1 N1 C15 -8.74(17) . . . . ?
O1 Cu1 N1 C15 103.7(2) 2_556 . . . ?
N1 Cu1 N1 C15 -169.2(2) 2_556 . . . ?
O1 Cu1 N1 C16 174.57(13) . . . . ?
O1 Cu1 N1 C16 -73.0(2) 2_556 . . . ?
N1 Cu1 N1 C16 14.10(10) 2_556 . . . ?
Cu1 O1 C13 C14 -169.40(13) . . . . ?
Cu1 O1 C13 C12 10.1(3) . . . . ?
C10 C11 C12 C13 3.0(3) . . . . ?
C10 C11 C12 C15 -172.76(19) . . . . ?
O1 C13 C12 C11 172.87(18) . . . . ?
C14 C13 C12 C11 -7.6(3) . . . . ?
O1 C13 C12 C15 -11.6(3) . . . . ?
C14 C13 C12 C15 167.95(18) . . . . ?
O1 C13 C14 C9 -173.71(18) . . . . ?
C12 C13 C14 C9 6.7(3) . . . . ?
C16 N1 C15 C12 -174.13(18) . . . . ?
Cu1 N1 C15 C12 9.5(3) . . . . ?
C11 C12 C15 N1 176.57(19) . . . . ?
C13 C12 C15 N1 1.0(3) . . . . ?
C1 O3 C9 C14 9.8(3) . . . . ?
C1 O3 C9 C10 -170.03(19) . . . . ?
C13 C14 C9 O3 179.09(19) . . . . ?
C13 C14 C9 C10 -1.0(3) . . . . ?
C9 O3 C1 C2 -179.68(18) . . . . ?
C15 N1 C16 C16 145.8(2) . . . 2_556 ?
Cu1 N1 C16 C16 -37.4(2) . . . 2_556 ?
C5 C4 C3 C2 179.9(2) . . . . ?
C3 C4 C5 C6 178.5(2) . . . . ?
O3 C1 C2 C3 -176.97(18) . . . . ?
C4 C3 C2 C1 -178.06(19) . . . . ?
C12 C11 C10 C9 2.7(3) . . . . ?
O3 C9 C10 C11 176.10(19) . . . . ?
C14 C9 C10 C11 -3.8(3) . . . . ?
C4 C5 C6 C7 179.0(2) . . . . ?
C8 C7 C6 C5 179.4(2) . . . . ?
